data_7018162
loop_
_publ_author_name
'Sepp\"al\"a, Petri'
'Colacio, Enrique'
'Mota, Antonio J.'
'Sillanp\"a\"a, Reijo'

_publ_section_title
;
 Synthesis, crystal structures and magnetic properties of
 bis(\m-dialkoxo)-bridged linear trinuclear copper(ii) complexes with
 aminoalcohol ligands: a theoretical/experimental magneto-structural
 study.
;
_journal_issue 9
_journal_name_full 'Dalton transactions (Cambridge, England : 2003)'
_journal_page_first 2648
_journal_page_last 2658
_journal_paper_doi 10.1039/c2dt11628f
_journal_volume 41
_journal_year 2012
_chemical_compound_source 'synthesis as described'
_chemical_formula_moiety 'C8 H24 Cu3 N6 O10'
_chemical_formula_sum 'C8 H24 Cu3 N6 O10'
_chemical_formula_weight 554.95
_chemical_name_systematic
;
?
;
_space_group_IT_number 14
_symmetry_cell_setting monoclinic
_symmetry_Int_Tables_number 14
_symmetry_space_group_name_Hall '-P 2yn'
_symmetry_space_group_name_H-M 'P 1 21/n 1'
_atom_sites_solution_hydrogens geom
_atom_sites_solution_primary direct
_atom_sites_solution_secondary difmap
_audit_conform_dict_location ftp://ftp.iucr.org/pub/cif_core.dic
_audit_conform_dict_name cif_core.dic
_audit_conform_dict_version 2.4
_audit_creation_date 2011-06-22T11:53:51-00:00
_audit_creation_method 'WinGX routine CIF_UPDATE'
_cell_angle_alpha 90
_cell_angle_beta 106.544(3)
_cell_angle_gamma 90
_cell_formula_units_Z 2
_cell_length_a 8.7208(4)
_cell_length_b 9.1161(5)
_cell_length_c 11.8368(6)
_cell_measurement_reflns_used 2675
_cell_measurement_temperature 100(2)
_cell_measurement_theta_max 30.999
_cell_measurement_theta_min 0.407
_cell_measurement_wavelength 0.71073
_cell_volume 902.06(8)
_computing_cell_refinement 'HKL Scalepack (Otwinowski & Minor 1997)'
_computing_data_collection 'Collect (Bruker AXS BV, 1997-2004)'
_computing_data_reduction 'HKL Denzo and Scalepack (Otwinowski & Minor 1997)'
_computing_molecular_graphics 'DIAMOND (Brandenburg & Putz, 1999)'
_computing_publication_material 'WinGX publication routines (Farrugia, 1999)'
_computing_structure_refinement 'SHELXL-97 (Sheldrick, 2008)'
_computing_structure_solution 'SUPERFLIP (Palatinus & Chapuis, 2007)'
_diffrn_ambient_temperature 100(2)
_diffrn_detector 'CCD plate'
_diffrn_detector_area_resol_mean 9
_diffrn_measured_fraction_theta_full 0.999
_diffrn_measured_fraction_theta_max 0.999
_diffrn_measurement_device '95mm CCD camera on \k-goniostat'
_diffrn_measurement_device_type KappaCCD
_diffrn_measurement_method 'CCD rotation images, thick slices'
_diffrn_orient_matrix_type 'by Bruker AXS Collect from scalepack cell'
_diffrn_orient_matrix_UB_11 0.256709E-1
_diffrn_orient_matrix_UB_12 -0.401447E-1
_diffrn_orient_matrix_UB_13 0.818882E-1
_diffrn_orient_matrix_UB_21 -0.116534
_diffrn_orient_matrix_UB_22 -0.160712E-1
_diffrn_orient_matrix_UB_23 -0.9945E-2
_diffrn_orient_matrix_UB_31 0.8355E-2
_diffrn_orient_matrix_UB_32 -0.100813
_diffrn_orient_matrix_UB_33 -0.310231E-1
_diffrn_radiation_monochromator graphite
_diffrn_radiation_probe x-ray
_diffrn_radiation_type MoK\a
_diffrn_radiation_wavelength 0.71073
_diffrn_reflns_av_R_equivalents 0.0364
_diffrn_reflns_av_unetI/netI 0.0452
_diffrn_reflns_limit_h_max 11
_diffrn_reflns_limit_h_min -11
_diffrn_reflns_limit_k_max 11
_diffrn_reflns_limit_k_min -12
_diffrn_reflns_limit_l_max 15
_diffrn_reflns_limit_l_min -15
_diffrn_reflns_number 6917
_diffrn_reflns_theta_full 27.99
_diffrn_reflns_theta_max 27.99
_diffrn_reflns_theta_min 2.87
_diffrn_source 'Enraf Nonius FR590'
_exptl_absorpt_coefficient_mu 3.567
_exptl_absorpt_correction_T_max 0.7462
_exptl_absorpt_correction_T_min 0.5754
_exptl_absorpt_correction_type multi-scan
_exptl_absorpt_process_details
;
Bruker (2001). SADABS-2008/1. Bruker AXS Inc., Madison, Wisconsin, USA.
;
_exptl_crystal_colour blue
_exptl_crystal_density_diffrn 2.043
_exptl_crystal_density_method 'not measured'
_exptl_crystal_description plate
_exptl_crystal_F_000 562
_exptl_crystal_size_max 0.22
_exptl_crystal_size_mid 0.16
_exptl_crystal_size_min 0.16
_refine_diff_density_max 0.446
_refine_diff_density_min -0.514
_refine_diff_density_rms 0.109
_refine_ls_extinction_method none
_refine_ls_goodness_of_fit_ref 1.055
_refine_ls_hydrogen_treatment mixed
_refine_ls_matrix_type full
_refine_ls_number_parameters 140
_refine_ls_number_reflns 2177
_refine_ls_number_restraints 0
_refine_ls_restrained_S_all 1.055
_refine_ls_R_factor_all 0.0382
_refine_ls_R_factor_gt 0.0307
_refine_ls_shift/su_max 0
_refine_ls_shift/su_mean 0
_refine_ls_structure_factor_coef Fsqd
_refine_ls_weighting_details 'calc w=1/[\s^2^(Fo^2^)+(0.0000P)^2^+1.7831P] where P=(Fo^2^+2Fc^2^)/3'
_refine_ls_weighting_scheme calc
_refine_ls_wR_factor_gt 0.0655
_refine_ls_wR_factor_ref 0.0682
_reflns_number_gt 1893
_reflns_number_total 2177
_reflns_threshold_expression >2\s(I)
_cod_data_source_file c2dt11628f.txt
_cod_data_source_block import_Cu3ae4NO3_4
_cod_original_sg_symbol_H-M 'P 21/n'
_cod_database_code 7018162

loop_
_symmetry_equiv_pos_as_xyz
'x, y, z'
'-x+1/2, y+1/2, -z+1/2'
'-x, -y, -z'
'x-1/2, -y-1/2, z-1/2'

loop_
_atom_site_label
_atom_site_type_symbol
_atom_site_fract_x
_atom_site_fract_y
_atom_site_fract_z
_atom_site_U_iso_or_equiv
_atom_site_adp_type
_atom_site_occupancy
_atom_site_symmetry_multiplicity
_atom_site_calc_flag
_atom_site_refinement_flags
C1 C 0.3299(3) -0.1291(3) 0.0345(2) 0.0136(5) Uani 1 1 d .
H1A H 0.3592 -0.0956 -0.0361 0.016 Uiso 1 1 calc R
H1B H 0.2726 -0.2238 0.0162 0.016 Uiso 1 1 calc R
C2 C 0.4788(3) -0.1466(3) 0.1382(2) 0.0155(6) Uani 1 1 d .
H2A H 0.5453 -0.2278 0.1225 0.019 Uiso 1 1 calc R
H2B H 0.543 -0.0554 0.149 0.019 Uiso 1 1 calc R
C3 C -0.0957(3) -0.0485(3) 0.2247(2) 0.0141(5) Uani 1 1 d .
H3A H -0.1398 -0.1412 0.1849 0.017 Uiso 1 1 calc R
H3B H -0.1855 0.0199 0.2199 0.017 Uiso 1 1 calc R
C4 C -0.0061(3) -0.0783(3) 0.3530(2) 0.0156(6) Uani 1 1 d .
H4A H 0.0171 0.0154 0.3969 0.019 Uiso 1 1 calc R
H4B H -0.0727 -0.1395 0.3897 0.019 Uiso 1 1 calc R
Cu1 Cu 0 0 0 0.00957(11) Uani 1 2 d S
Cu2 Cu 0.21850(4) -0.08424(4) 0.22262(3) 0.01019(9) Uani 1 1 d .
N1 N 0.4319(3) -0.1782(3) 0.2464(2) 0.0124(4) Uani 1 1 d .
N2 N 0.1451(3) -0.1553(3) 0.3586(2) 0.0149(5) Uani 1 1 d .
N3 N -0.0081(3) -0.3610(2) 0.0877(2) 0.0139(5) Uani 1 1 d .
O1 O 0.2315(2) -0.0229(2) 0.06820(16) 0.0122(4) Uani 1 1 d .
O2 O 0.0132(2) 0.0141(2) 0.16903(16) 0.0112(4) Uani 1 1 d .
O3 O -0.0322(2) -0.2725(2) 0.00344(17) 0.0176(4) Uani 1 1 d .
O4 O 0.1264(2) -0.3657(2) 0.16354(18) 0.0199(5) Uani 1 1 d .
O5 O -0.1188(2) -0.4441(2) 0.09623(19) 0.0217(5) Uani 1 1 d .
H1NA H 0.501(4) -0.131(4) 0.306(3) 0.025(9) Uiso 1 1 d .
H1NB H 0.425(4) -0.262(4) 0.261(3) 0.014(8) Uiso 1 1 d .
H2NA H 0.129(4) -0.250(4) 0.352(3) 0.022(9) Uiso 1 1 d .
H2NB H 0.209(4) -0.143(3) 0.418(3) 0.009(8) Uiso 1 1 d .

loop_
_atom_site_aniso_label
_atom_site_aniso_U_11
_atom_site_aniso_U_22
_atom_site_aniso_U_33
_atom_site_aniso_U_23
_atom_site_aniso_U_13
_atom_site_aniso_U_12
C1 0.0131(12) 0.0165(13) 0.0123(12) 0.0019(11) 0.0051(11) 0.0026(10)
C2 0.0117(12) 0.0191(14) 0.0161(13) 0.0041(12) 0.0045(11) 0.0002(10)
C3 0.0112(12) 0.0178(13) 0.0130(13) 0.0017(11) 0.0027(11) -0.0004(10)
C4 0.0155(12) 0.0205(14) 0.0111(13) 0.0026(11) 0.0040(11) 0.0000(11)
Cu1 0.0087(2) 0.0118(2) 0.0068(2) 0.00044(17) -0.00010(17) 0.00020(16)
Cu2 0.00924(15) 0.01175(17) 0.00803(16) 0.00132(13) -0.00004(12) 0.00054(12)
N1 0.0133(11) 0.0119(11) 0.0105(11) 0.0010(10) 0.0008(9) -0.0005(9)
N2 0.0138(11) 0.0172(13) 0.0110(11) 0.0054(10) -0.0010(10) -0.0011(9)
N3 0.0152(11) 0.0099(11) 0.0142(11) -0.0033(9) 0.0000(10) -0.0013(8)
O1 0.0105(8) 0.0138(9) 0.0107(9) 0.0021(8) 0.0003(7) 0.0017(7)
O2 0.0111(8) 0.0149(9) 0.0069(8) 0.0013(7) 0.0015(7) 0.0002(7)
O3 0.0239(10) 0.0141(10) 0.0106(9) 0.0031(8) -0.0016(8) -0.0020(8)
O4 0.0166(10) 0.0180(10) 0.0175(10) 0.0026(8) -0.0077(8) -0.0021(8)
O5 0.0154(9) 0.0210(11) 0.0250(11) 0.0060(9) -0.0002(9) -0.0045(8)

loop_
_atom_type_symbol
_atom_type_description
_atom_type_scat_dispersion_real
_atom_type_scat_dispersion_imag
_atom_type_scat_source
C C 0.0033 0.0016 'International Tables Vol C Tables 4.2.6.8 and 6.1.1.4'
H H 0 0 'International Tables Vol C Tables 4.2.6.8 and 6.1.1.4'
Cu Cu 0.3201 1.2651 'International Tables Vol C Tables 4.2.6.8 and 6.1.1.4'
N N 0.0061 0.0033 'International Tables Vol C Tables 4.2.6.8 and 6.1.1.4'
O O 0.0106 0.006 'International Tables Vol C Tables 4.2.6.8 and 6.1.1.4'

loop_
_geom_angle_atom_site_label_1
_geom_angle_atom_site_label_2
_geom_angle_atom_site_label_3
_geom_angle
_geom_angle_site_symmetry_1
_geom_angle_site_symmetry_3
O1 C1 C2 106.8(2) . .
O1 C1 H1A 110.4 . .
C2 C1 H1A 110.4 . .
O1 C1 H1B 110.4 . .
C2 C1 H1B 110.4 . .
H1A C1 H1B 108.6 . .
N1 C2 C1 109.6(2) . .
N1 C2 H2A 109.7 . .
C1 C2 H2A 109.7 . .
N1 C2 H2B 109.7 . .
C1 C2 H2B 109.7 . .
H2A C2 H2B 108.2 . .
O2 C3 C4 108.3(2) . .
O2 C3 H3A 110 . .
C4 C3 H3A 110 . .
O2 C3 H3B 110 . .
C4 C3 H3B 110 . .
H3A C3 H3B 108.4 . .
N2 C4 C3 109.1(2) . .
N2 C4 H4A 109.9 . .
C3 C4 H4A 109.9 . .
N2 C4 H4B 109.9 . .
C3 C4 H4B 109.9 . .
H4A C4 H4B 108.3 . .
O1 Cu1 O1 180.00(17) 3 .
O1 Cu1 O2 80.42(7) 3 3
O1 Cu1 O2 99.58(7) . 3
O1 Cu1 O2 99.58(7) 3 .
O1 Cu1 O2 80.42(7) . .
O2 Cu1 O2 180.00(10) 3 .
O1 Cu1 Cu2 42.25(6) 3 3
O1 Cu1 Cu2 137.75(6) . 3
O2 Cu1 Cu2 42.13(5) 3 3
O2 Cu1 Cu2 137.87(5) . 3
O1 Cu1 Cu2 137.75(6) 3 .
O1 Cu1 Cu2 42.25(6) . .
O2 Cu1 Cu2 137.87(5) 3 .
O2 Cu1 Cu2 42.13(5) . .
Cu2 Cu1 Cu2 180.000(15) 3 .
O2 Cu2 O1 81.68(8) . .
O2 Cu2 N1 168.99(9) . .
O1 Cu2 N1 87.38(9) . .
O2 Cu2 N2 86.32(9) . .
O1 Cu2 N2 165.03(9) . .
N1 Cu2 N2 104.29(10) . .
O2 Cu2 Cu1 43.08(5) . .
O1 Cu2 Cu1 42.66(5) . .
N1 Cu2 Cu1 126.22(7) . .
N2 Cu2 Cu1 122.81(7) . .
C2 N1 Cu2 105.73(16) . .
C2 N1 H1NA 108(2) . .
Cu2 N1 H1NA 107(2) . .
C2 N1 H1NB 116(2) . .
Cu2 N1 H1NB 109(2) . .
H1NA N1 H1NB 111(3) . .
C4 N2 Cu2 107.20(17) . .
C4 N2 H2NA 110(2) . .
Cu2 N2 H2NA 109(2) . .
C4 N2 H2NB 112(2) . .
Cu2 N2 H2NB 112(2) . .
H2NA N2 H2NB 106(3) . .
O3 N3 O5 119.7(2) . .
O3 N3 O4 120.0(2) . .
O5 N3 O4 120.3(2) . .
C1 O1 Cu2 105.57(15) . .
C1 O1 Cu1 126.10(16) . .
Cu2 O1 Cu1 95.09(8) . .
C3 O2 Cu2 109.83(15) . .
C3 O2 Cu1 126.13(16) . .
Cu2 O2 Cu1 94.79(8) . .

loop_
_geom_bond_atom_site_label_1
_geom_bond_atom_site_label_2
_geom_bond_distance
_geom_bond_site_symmetry_2
C1 O1 1.424(3) .
C1 C2 1.520(4) .
C1 H1A 0.99 .
C1 H1B 0.99 .
C2 N1 1.479(3) .
C2 H2A 0.99 .
C2 H2B 0.99 .
C3 O2 1.421(3) .
C3 C4 1.522(4) .
C3 H3A 0.99 .
C3 H3B 0.99 .
C4 N2 1.478(4) .
C4 H4A 0.99 .
C4 H4B 0.99 .
Cu1 O1 1.9604(17) 3
Cu1 O1 1.9604(17) .
Cu1 O2 1.9752(18) 3
Cu1 O2 1.9752(18) .
Cu1 Cu2 2.8818(3) 3
Cu1 Cu2 2.8818(3) .
Cu2 O2 1.9399(18) .
Cu2 O1 1.9454(19) .
Cu2 N1 1.995(2) .
Cu2 N2 2.002(2) .
N1 H1NA 0.90(4) .
N1 H1NB 0.79(4) .
N2 H2NA 0.87(4) .
N2 H2NB 0.78(3) .
N3 O3 1.253(3) .
N3 O5 1.253(3) .
N3 O4 1.259(3) .

loop_
_geom_hbond_atom_site_label_D
_geom_hbond_atom_site_label_H
_geom_hbond_atom_site_label_A
_geom_hbond_distance_DH
_geom_hbond_distance_HA
_geom_hbond_distance_DA
_geom_hbond_angle_DHA
_geom_hbond_site_symmetry_A
N1 H1NA O5 0.90(4) 2.15(4) 2.992(3) 156(3) 2
N1 H1NB O2 0.79(4) 2.21(4) 2.971(3) 162(3) 2_545
N2 H2NA O4 0.87(4) 2.47(4) 2.970(3) 117(3) .
N2 H2NB O5 0.78(3) 2.35(3) 3.111(3) 168(3) 4_656
N2 H2NB O3 0.78(3) 2.32(3) 2.923(3) 135(3) 4_656
N2 H2NB N3 0.78(3) 2.70(3) 3.443(3) 162(3) 4_656

loop_
_geom_torsion_atom_site_label_1
_geom_torsion_atom_site_label_2
_geom_torsion_atom_site_label_3
_geom_torsion_atom_site_label_4
_geom_torsion
_geom_torsion_site_symmetry_1
O1 C1 C2 N1 52.9(3) .
O2 C3 C4 N2 -48.3(3) .
O1 Cu1 Cu2 O2 -32.02(12) 3
O1 Cu1 Cu2 O2 147.98(12) .
O2 Cu1 Cu2 O2 180 3
Cu2 Cu1 Cu2 O2 0.000(18) 3
O1 Cu1 Cu2 O1 180 3
O2 Cu1 Cu2 O1 32.02(12) 3
O2 Cu1 Cu2 O1 -147.98(12) .
Cu2 Cu1 Cu2 O1 0.000(13) 3
O1 Cu1 Cu2 N1 151.47(12) 3
O1 Cu1 Cu2 N1 -28.53(12) .
O2 Cu1 Cu2 N1 3.49(12) 3
O2 Cu1 Cu2 N1 -176.51(12) .
Cu2 Cu1 Cu2 N1 0.00(2) 3
O1 Cu1 Cu2 N2 4.74(13) 3
O1 Cu1 Cu2 N2 -175.26(13) .
O2 Cu1 Cu2 N2 -143.24(12) 3
O2 Cu1 Cu2 N2 36.76(12) .
Cu2 Cu1 Cu2 N2 0.00(3) 3
C1 C2 N1 Cu2 -28.3(3) .
O2 Cu2 N1 C2 7.4(6) .
O1 Cu2 N1 C2 1.10(17) .
N2 Cu2 N1 C2 171.59(18) .
Cu1 Cu2 N1 C2 20.0(2) .
C3 C4 N2 Cu2 31.9(3) .
O2 Cu2 N2 C4 -8.40(18) .
O1 Cu2 N2 C4 -45.1(5) .
N1 Cu2 N2 C4 174.59(18) .
Cu1 Cu2 N2 C4 -32.6(2) .
C2 C1 O1 Cu2 -49.3(2) .
C2 C1 O1 Cu1 -157.78(16) .
O2 Cu2 O1 C1 -151.18(16) .
N1 Cu2 O1 C1 27.61(16) .
N2 Cu2 O1 C1 -114.1(4) .
Cu1 Cu2 O1 C1 -129.71(18) .
O2 Cu2 O1 Cu1 -21.47(8) .
N1 Cu2 O1 Cu1 157.31(10) .
N2 Cu2 O1 Cu1 15.6(4) .
O1 Cu1 O1 C1 0.00(16) 3
O2 Cu1 O1 C1 -45.4(2) 3
O2 Cu1 O1 C1 134.6(2) .
Cu2 Cu1 O1 C1 -66.5(2) 3
Cu2 Cu1 O1 C1 113.5(2) .
O1 Cu1 O1 Cu2 0.00(8) 3
O2 Cu1 O1 Cu2 -158.86(8) 3
O2 Cu1 O1 Cu2 21.14(8) .
Cu2 Cu1 O1 Cu2 180 3
C4 C3 O2 Cu2 40.5(2) .
C4 C3 O2 Cu1 152.45(18) .
O1 Cu2 O2 C3 152.53(17) .
N1 Cu2 O2 C3 146.2(5) .
N2 Cu2 O2 C3 -18.49(17) .
Cu1 Cu2 O2 C3 131.24(19) .
O1 Cu2 O2 Cu1 21.29(8) .
N1 Cu2 O2 Cu1 14.9(5) .
N2 Cu2 O2 Cu1 -149.73(10) .
O1 Cu1 O2 C3 39.9(2) 3
O1 Cu1 O2 C3 -140.1(2) .
O2 Cu1 O2 C3 0.0(2) 3
Cu2 Cu1 O2 C3 61.1(2) 3
Cu2 Cu1 O2 C3 -118.9(2) .
O1 Cu1 O2 Cu2 158.80(8) 3
O1 Cu1 O2 Cu2 -21.20(8) .
O2 Cu1 O2 Cu2 0.00(9) 3
Cu2 Cu1 O2 Cu2 180 3
